data_1517300
loop_
_publ_author_name
'Subhasri, Annamalai'
'Anbuselvan, Chinnadurai'

_publ_section_title
;
 Facile, cost effective synthesis and DFT-based studies of substituted
 aryl hydrazones of \b-diketones: a new selective fluorescent chemosensor
 for Co2+
;
_journal_issue 15
_journal_name_full 'Analytical Methods'
_journal_page_first 5596
_journal_paper_doi 10.1039/C4AY00653D
_journal_volume 6
_journal_year 2014
_chemical_formula_sum 'C15 H17 N3 O4'
_chemical_formula_weight 303.32
_chemical_name_systematic
;
 ?
;
_space_group_crystal_system monoclinic
_space_group_IT_number 15
_space_group_name_Hall '-C 2yc'
_space_group_name_H-M_alt 'C 1 2/c 1'
_symmetry_space_group_name_Hall '-C 2yc'
_symmetry_space_group_name_H-M 'C 1 2/c 1'
_atom_sites_solution_hydrogens difmap
_audit_creation_method SHELXL-2013
_cell_angle_alpha 90
_cell_angle_beta 115.39(3)
_cell_angle_gamma 90
_cell_formula_units_Z 8
_cell_length_a 21.628(5)
_cell_length_b 6.8734(11)
_cell_length_c 21.792(5)
_cell_measurement_temperature 273(2)
_cell_volume 2926.6(13)
_computing_structure_refinement 'SHELXL-2013 (Sheldrick, 2013)'
_diffrn_ambient_temperature 273(2)
_diffrn_measured_fraction_theta_full 0.997
_diffrn_measured_fraction_theta_max 0.855
_diffrn_radiation_type MoK\a
_diffrn_radiation_wavelength 0.71073
_diffrn_reflns_av_R_equivalents 0.0288
_diffrn_reflns_av_unetI/netI 0.0512
_diffrn_reflns_Laue_measured_fraction_full 0.997
_diffrn_reflns_Laue_measured_fraction_max 0.855
_diffrn_reflns_limit_h_max 28
_diffrn_reflns_limit_h_min -11
_diffrn_reflns_limit_k_max 9
_diffrn_reflns_limit_k_min -4
_diffrn_reflns_limit_l_max 26
_diffrn_reflns_limit_l_min -29
_diffrn_reflns_number 5858
_diffrn_reflns_point_group_measured_fraction_full 0.997
_diffrn_reflns_point_group_measured_fraction_max 0.855
_diffrn_reflns_theta_full 25.242
_diffrn_reflns_theta_max 28.990
_diffrn_reflns_theta_min 3.142
_exptl_absorpt_coefficient_mu 0.102
_exptl_crystal_density_diffrn 1.377
_exptl_crystal_F_000 1280
_exptl_crystal_size_max 1.000
_exptl_crystal_size_mid 0.800
_exptl_crystal_size_min 0.600
_refine_diff_density_max 0.216
_refine_diff_density_min -0.198
_refine_diff_density_rms 0.039
_refine_ls_extinction_coef 0.0006(3)
_refine_ls_extinction_expression Fc^*^=kFc[1+0.001xFc^2^\l^3^/sin(2\q)]^-1/4^
_refine_ls_extinction_method SHELXL
_refine_ls_goodness_of_fit_ref 1.027
_refine_ls_hydrogen_treatment refall
_refine_ls_matrix_type full
_refine_ls_number_parameters 268
_refine_ls_number_reflns 3328
_refine_ls_number_restraints 0
_refine_ls_restrained_S_all 1.027
_refine_ls_R_factor_all 0.1012
_refine_ls_R_factor_gt 0.0548
_refine_ls_shift/su_max 0.044
_refine_ls_shift/su_mean 0.003
_refine_ls_structure_factor_coef Fsqd
_refine_ls_weighting_details 'w=1/[\s^2^(Fo^2^)+(0.0478P)^2^+0.3204P] where P=(Fo^2^+2Fc^2^)/3'
_refine_ls_weighting_scheme calc
_refine_ls_wR_factor_gt 0.1076
_refine_ls_wR_factor_ref 0.1339
_reflns_Friedel_coverage 0.000
_reflns_number_gt 1982
_reflns_number_total 3328
_reflns_threshold_expression 'I > 2\s(I)'
_cod_data_source_file c4ay00653d2.cif
_cod_data_source_block shelx
_cod_original_cell_volume 2926.7(12)
_cod_database_code 1517300
_shelx_space_group_comment
;
The symmetry employed for this shelxl refinement is uniquely defined
by the following loop, which should always be used as a source of
symmetry information in preference to the above space-group names.
They are only intended as comments.
;
_shelx_estimated_absorpt_t_min 0.905
_shelx_estimated_absorpt_t_max 0.942
_shelxl_version_number 2013-4

loop_
_space_group_symop_operation_xyz
'x, y, z'
'-x, y, -z+1/2'
'x+1/2, y+1/2, z'
'-x+1/2, y+1/2, -z+1/2'
'-x, -y, -z'
'x, -y, z-1/2'
'-x+1/2, -y+1/2, -z'
'x+1/2, -y+1/2, z-1/2'

loop_
_atom_site_label
_atom_site_type_symbol
_atom_site_fract_x
_atom_site_fract_y
_atom_site_fract_z
_atom_site_U_iso_or_equiv
_atom_site_adp_type
_atom_site_occupancy
_atom_site_site_symmetry_order
_atom_site_calc_flag
N1 N 0.57315(9) 0.8201(2) 0.60734(8) 0.0402(4) Uani 1 1 d
N3 N 0.42945(9) 0.8018(2) 0.50881(9) 0.0454(4) Uani 1 1 d
N2 N 0.63833(8) 0.8260(2) 0.65043(8) 0.0397(4) Uani 1 1 d
O1 O 0.44126(8) 0.8321(2) 0.56804(8) 0.0620(5) Uani 1 1 d
O4 O 0.77180(8) 0.8468(2) 0.73770(8) 0.0597(5) Uani 1 1 d
O2 O 0.37189(8) 0.8110(3) 0.46305(8) 0.0698(5) Uani 1 1 d
O3 O 0.54438(8) 0.9368(3) 0.70325(7) 0.0673(5) Uani 1 1 d
C7 C 0.55395(10) 0.7650(3) 0.54044(9) 0.0373(5) Uani 1 1 d
C8 C 0.65491(10) 0.8812(3) 0.71312(10) 0.0379(5) Uani 1 1 d
C1 C 0.48603(10) 0.7558(2) 0.49204(10) 0.0384(5) Uani 1 1 d
C10 C 0.75120(12) 0.9241(4) 0.83277(11) 0.0493(6) Uani 1 1 d
C11 C 0.69763(10) 0.8953(3) 0.85946(10) 0.0444(5) Uani 1 1 d
C2 C 0.46856(12) 0.7010(3) 0.42529(11) 0.0448(5) Uani 1 1 d
C5 C 0.58518(13) 0.6653(3) 0.45197(11) 0.0502(6) Uani 1 1 d
C3 C 0.51728(13) 0.6546(3) 0.40411(11) 0.0483(6) Uani 1 1 d
C9 C 0.72979(11) 0.8793(3) 0.75926(10) 0.0428(5) Uani 1 1 d
C13 C 0.60596(11) 0.9386(3) 0.73974(10) 0.0458(5) Uani 1 1 d
C12 C 0.63331(12) 1.0025(4) 0.81195(11) 0.0491(6) Uani 1 1 d
C6 C 0.60340(12) 0.7188(3) 0.51795(11) 0.0451(5) Uani 1 1 d
C15 C 0.72352(15) 0.9819(5) 0.93049(13) 0.0632(7) Uani 1 1 d
C4 C 0.4990(2) 0.5943(5) 0.33223(14) 0.0678(8) Uani 1 1 d
C14 C 0.68228(17) 0.6809(4) 0.86216(16) 0.0648(7) Uani 1 1 d
H2 H 0.4228(10) 0.700(3) 0.3965(9) 0.039(5) Uiso 1 1 d
H6 H 0.6478(11) 0.729(3) 0.5482(10) 0.047(6) Uiso 1 1 d
H10A H 0.7903(14) 0.848(3) 0.8575(12) 0.083(8) Uiso 1 1 d
H1 H 0.5400(13) 0.853(3) 0.6223(11) 0.070(7) Uiso 1 1 d
H15A H 0.7301(15) 1.126(4) 0.9308(13) 0.093(10) Uiso 1 1 d
H14A H 0.6494(13) 0.664(3) 0.8779(11) 0.070(8) Uiso 1 1 d
H5 H 0.6185(11) 0.635(3) 0.4381(10) 0.050(6) Uiso 1 1 d
H12A H 0.5967(11) 0.998(3) 0.8263(10) 0.058(6) Uiso 1 1 d
H10B H 0.7656(13) 1.068(4) 0.8375(12) 0.085(8) Uiso 1 1 d
H12B H 0.6437(12) 1.142(3) 0.8116(11) 0.065(7) Uiso 1 1 d
H14B H 0.7252(14) 0.610(4) 0.8925(13) 0.083(9) Uiso 1 1 d
H15B H 0.6890(13) 0.974(3) 0.9488(12) 0.075(8) Uiso 1 1 d
H15C H 0.7648(14) 0.918(3) 0.9616(12) 0.078(8) Uiso 1 1 d
H14C H 0.6690(12) 0.615(3) 0.8171(13) 0.076(8) Uiso 1 1 d
H4A H 0.4517(19) 0.585(5) 0.3085(16) 0.120(13) Uiso 1 1 d
H4B H 0.5080(15) 0.694(4) 0.3081(14) 0.101(10) Uiso 1 1 d
H4C H 0.5128(16) 0.467(5) 0.3278(15) 0.110(11) Uiso 1 1 d

loop_
_atom_site_aniso_label
_atom_site_aniso_U_11
_atom_site_aniso_U_22
_atom_site_aniso_U_33
_atom_site_aniso_U_23
_atom_site_aniso_U_13
_atom_site_aniso_U_12
N1 0.0342(9) 0.0505(10) 0.0364(9) 0.0009(8) 0.0155(8) 0.0056(8)
N3 0.0387(10) 0.0468(10) 0.0468(11) -0.0014(9) 0.0148(9) -0.0014(9)
N2 0.0352(9) 0.0435(9) 0.0388(10) 0.0039(7) 0.0143(8) 0.0038(8)
O1 0.0448(9) 0.0972(12) 0.0454(9) -0.0031(8) 0.0206(8) 0.0076(9)
O4 0.0396(9) 0.0868(12) 0.0572(10) -0.0093(8) 0.0250(8) -0.0017(8)
O2 0.0371(9) 0.1011(13) 0.0595(11) -0.0141(9) 0.0097(8) -0.0014(9)
O3 0.0356(9) 0.1163(13) 0.0470(10) -0.0080(9) 0.0149(7) 0.0140(9)
C7 0.0433(12) 0.0356(10) 0.0337(11) 0.0036(8) 0.0172(9) 0.0055(9)
C8 0.0350(11) 0.0435(11) 0.0351(11) 0.0028(9) 0.0148(9) 0.0031(9)
C1 0.0432(12) 0.0340(10) 0.0398(11) 0.0034(9) 0.0196(9) 0.0030(9)
C10 0.0367(12) 0.0715(16) 0.0389(13) 0.0062(12) 0.0154(10) -0.0026(12)
C11 0.0368(11) 0.0592(13) 0.0370(11) 0.0028(10) 0.0156(9) -0.0036(10)
C2 0.0481(14) 0.0418(11) 0.0390(12) 0.0016(10) 0.0134(11) -0.0001(11)
C5 0.0573(15) 0.0534(13) 0.0494(14) 0.0032(11) 0.0317(12) 0.0095(12)
C3 0.0652(15) 0.0412(11) 0.0406(12) 0.0025(9) 0.0247(11) 0.0050(11)
C9 0.0385(11) 0.0470(11) 0.0458(12) 0.0014(10) 0.0207(10) -0.0011(10)
C13 0.0391(12) 0.0574(13) 0.0411(12) 0.0030(10) 0.0174(10) 0.0068(10)
C12 0.0438(13) 0.0618(15) 0.0440(13) -0.0036(11) 0.0209(11) 0.0046(12)
C6 0.0415(13) 0.0514(13) 0.0420(13) 0.0041(10) 0.0176(10) 0.0073(11)
C15 0.0488(16) 0.097(2) 0.0442(15) -0.0050(15) 0.0204(12) -0.0039(16)
C4 0.091(2) 0.0696(19) 0.0416(15) -0.0054(14) 0.0274(16) 0.0033(18)
C14 0.072(2) 0.0669(17) 0.0642(19) 0.0129(15) 0.0373(16) -0.0035(15)

loop_
_atom_type_symbol
_atom_type_description
_atom_type_scat_dispersion_real
_atom_type_scat_dispersion_imag
_atom_type_scat_source
C C 0.0033 0.0016 'International Tables Vol C Tables 4.2.6.8 and 6.1.1.4'
H H 0.0000 0.0000 'International Tables Vol C Tables 4.2.6.8 and 6.1.1.4'
N N 0.0061 0.0033 'International Tables Vol C Tables 4.2.6.8 and 6.1.1.4'
O O 0.0106 0.0060 'International Tables Vol C Tables 4.2.6.8 and 6.1.1.4'

loop_
_geom_angle_atom_site_label_1
_geom_angle_atom_site_label_2
_geom_angle_atom_site_label_3
_geom_angle
N2 N1 C7 120.30(17)
N2 N1 H1 119.4(14)
C7 N1 H1 120.3(14)
O2 N3 O1 122.24(18)
O2 N3 C1 118.71(18)
O1 N3 C1 119.04(17)
C8 N2 N1 118.86(17)
N1 C7 C6 120.27(19)
N1 C7 C1 123.45(18)
C6 C7 C1 116.27(19)
N2 C8 C13 124.77(18)
N2 C8 C9 115.57(17)
C13 C8 C9 119.65(18)
C2 C1 C7 122.00(19)
C2 C1 N3 116.21(19)
C7 C1 N3 121.79(17)
C9 C10 C11 116.57(18)
C9 C10 H10A 106.7(15)
C11 C10 H10A 110.7(15)
C9 C10 H10B 104.3(13)
C11 C10 H10B 109.6(14)
H10A C10 H10B 109(2)
C10 C11 C14 111.0(2)
C10 C11 C12 107.58(18)
C14 C11 C12 110.2(2)
C10 C11 C15 109.30(19)
C14 C11 C15 109.3(2)
C12 C11 C15 109.5(2)
C3 C2 C1 121.2(2)
C3 C2 H2 122.2(12)
C1 C2 H2 116.6(12)
C6 C5 C3 122.5(2)
C6 C5 H5 119.6(13)
C3 C5 H5 117.8(13)
C2 C3 C5 117.1(2)
C2 C3 C4 121.6(2)
C5 C3 C4 121.2(2)
O4 C9 C8 121.18(19)
O4 C9 C10 120.98(19)
C8 C9 C10 117.82(18)
O3 C13 C8 120.69(19)
O3 C13 C12 121.19(19)
C8 C13 C12 118.11(19)
C13 C12 C11 114.16(18)
C13 C12 H12A 108.7(12)
C11 C12 H12A 113.5(12)
C13 C12 H12B 105.4(13)
C11 C12 H12B 109.4(14)
H12A C12 H12B 104.9(18)
C5 C6 C7 120.9(2)
C5 C6 H6 121.6(13)
C7 C6 H6 117.5(13)
C11 C15 H15A 112.5(15)
C11 C15 H15B 112.1(14)
H15A C15 H15B 101(2)
C11 C15 H15C 111.4(15)
H15A C15 H15C 111(2)
H15B C15 H15C 109(2)
C3 C4 H4A 110(2)
C3 C4 H4B 111.0(17)
H4A C4 H4B 101(3)
C3 C4 H4C 114.2(18)
H4A C4 H4C 101(3)
H4B C4 H4C 118(3)
C11 C14 H14A 110.7(15)
C11 C14 H14B 109.9(15)
H14A C14 H14B 110(2)
C11 C14 H14C 111.9(13)
H14A C14 H14C 111(2)
H14B C14 H14C 103(2)

loop_
_geom_bond_atom_site_label_1
_geom_bond_atom_site_label_2
_geom_bond_distance
N1 N2 1.318(2)
N1 C7 1.386(2)
N1 H1 0.93(2)
N3 O2 1.218(2)
N3 O1 1.222(2)
N3 C1 1.454(2)
N2 C8 1.311(2)
O4 C9 1.209(2)
O3 C13 1.224(2)
C7 C6 1.391(3)
C7 C1 1.395(3)
C8 C13 1.463(3)
C8 C9 1.496(3)
C1 C2 1.389(3)
C10 C9 1.497(3)
C10 C11 1.516(3)
C10 H10A 0.94(3)
C10 H10B 1.03(3)
C11 C14 1.518(3)
C11 C12 1.521(3)
C11 C15 1.523(3)
C2 C3 1.357(3)
C2 H2 0.92(2)
C5 C6 1.368(3)
C5 C3 1.392(3)
C5 H5 0.92(2)
C3 C4 1.500(3)
C13 C12 1.490(3)
C12 H12A 0.97(2)
C12 H12B 0.99(2)
C6 H6 0.90(2)
C15 H15A 1.00(3)
C15 H15B 0.99(3)
C15 H15C 0.96(3)
C4 H4A 0.93(3)
C4 H4B 0.94(3)
C4 H4C 0.94(3)
C14 H14A 0.92(2)
C14 H14B 1.01(3)
C14 H14C 1.00(2)

loop_
_geom_torsion_atom_site_label_1
_geom_torsion_atom_site_label_2
_geom_torsion_atom_site_label_3
_geom_torsion_atom_site_label_4
_geom_torsion
C7 N1 N2 C8 179.09(16)
N2 N1 C7 C6 -1.1(3)
N2 N1 C7 C1 -179.89(17)
N1 N2 C8 C13 -0.2(3)
N1 N2 C8 C9 178.58(16)
N1 C7 C1 C2 179.64(17)
C6 C7 C1 C2 0.8(3)
N1 C7 C1 N3 -0.8(3)
C6 C7 C1 N3 -179.57(16)
O2 N3 C1 C2 -8.0(3)
O1 N3 C1 C2 172.83(17)
O2 N3 C1 C7 172.41(18)
O1 N3 C1 C7 -6.8(3)
C9 C10 C11 C14 69.6(3)
C9 C10 C11 C12 -51.0(3)
C9 C10 C11 C15 -169.7(2)
C7 C1 C2 C3 -0.3(3)
N3 C1 C2 C3 -179.90(18)
C1 C2 C3 C5 -0.4(3)
C1 C2 C3 C4 179.7(2)
C6 C5 C3 C2 0.4(3)
C6 C5 C3 C4 -179.6(2)
N2 C8 C9 O4 6.8(3)
C13 C8 C9 O4 -174.37(18)
N2 C8 C9 C10 -174.78(18)
C13 C8 C9 C10 4.1(3)
C11 C10 C9 O4 -159.9(2)
C11 C10 C9 C8 21.7(3)
N2 C8 C13 O3 0.5(3)
C9 C8 C13 O3 -178.3(2)
N2 C8 C13 C12 -178.48(19)
C9 C8 C13 C12 2.7(3)
O3 C13 C12 C11 146.1(2)
C8 C13 C12 C11 -34.9(3)
C10 C11 C12 C13 57.5(3)
C14 C11 C12 C13 -63.6(3)
C15 C11 C12 C13 176.1(2)
C3 C5 C6 C7 0.2(3)
N1 C7 C6 C5 -179.61(18)
C1 C7 C6 C5 -0.8(3)
